data_1557242
loop_
_publ_author_name
'Chhetri, Pradhumna Mahat'
'Wu, Ming-Hao'
'Hsieh, Chou-Ting'
'Yang, Xiang-Kai'
'Wu, Chen-Ming'
'Yang, En-Che'
'Wang, Chih-Chieh'
'Chen, Jhy-Der'

_publ_section_title
;
 A Pair of Co<sup>II</sup> Supramolecular Isomers Based on Flexible
 Bis-Pyridyl-Bis-Amide and Angular Dicarboxylate Ligands.
;
_journal_issue 1
_journal_name_full 'Molecules (Basel, Switzerland)'
_journal_page_first 201
_journal_paper_doi 10.3390/molecules25010201
_journal_volume 25
_journal_year 2020
_chemical_formula_sum 'C23 H19 Co N2 O7 S'
_chemical_formula_weight 526.39
_space_group_crystal_system triclinic
_space_group_IT_number 2
_space_group_name_Hall '-P 1'
_space_group_name_H-M_alt 'P -1'
_atom_sites_solution_hydrogens geom
_audit_creation_method SHELXL-2014/7
_cell_angle_alpha 62.4993(8)
_cell_angle_beta 75.9211(10)
_cell_angle_gamma 79.9212(9)
_cell_formula_units_Z 2
_cell_length_a 9.1273(2)
_cell_length_b 12.0439(2)
_cell_length_c 12.0526(2)
_cell_measurement_reflns_used 9949
_cell_measurement_temperature 296(2)
_cell_measurement_theta_max 28.31
_cell_measurement_theta_min 2.31
_cell_volume 1136.88(4)
_computing_cell_refinement 'Bruker SAINT'
_computing_data_collection 'Bruker APEX2'
_computing_data_reduction 'Bruker SAINT'
_computing_molecular_graphics 'Bruker SHELXTL'
_computing_publication_material 'Bruker SHELXTL'
_computing_structure_refinement 'SHELXL-2014/7 (Sheldrick, 2014)'
_computing_structure_solution 'SHELXS-97 (Sheldrick 2008)'
_diffrn_ambient_temperature 296(2)
_diffrn_measured_fraction_theta_full 1.000
_diffrn_measured_fraction_theta_max 0.997
_diffrn_measurement_device_type 'Bruker APEX-II CCD'
_diffrn_measurement_method '\f and \w scans'
_diffrn_radiation_type MoK\a
_diffrn_radiation_wavelength 0.71073
_diffrn_reflns_av_R_equivalents 0.0301
_diffrn_reflns_av_unetI/netI 0.0264
_diffrn_reflns_Laue_measured_fraction_full 1.000
_diffrn_reflns_Laue_measured_fraction_max 0.997
_diffrn_reflns_limit_h_max 12
_diffrn_reflns_limit_h_min -12
_diffrn_reflns_limit_k_max 16
_diffrn_reflns_limit_k_min -16
_diffrn_reflns_limit_l_max 15
_diffrn_reflns_limit_l_min -16
_diffrn_reflns_number 18493
_diffrn_reflns_point_group_measured_fraction_full 1.000
_diffrn_reflns_point_group_measured_fraction_max 0.997
_diffrn_reflns_theta_full 25.242
_diffrn_reflns_theta_max 28.317
_diffrn_reflns_theta_min 1.911
_exptl_absorpt_coefficient_mu 0.895
_exptl_absorpt_correction_T_max 0.7457
_exptl_absorpt_correction_T_min 0.6771
_exptl_absorpt_correction_type multi-scan
_exptl_absorpt_process_details 'SADABS V2008/1 (Bruker AXS, 2008)'
_exptl_crystal_colour red
_exptl_crystal_density_diffrn 1.538
_exptl_crystal_description Plate
_exptl_crystal_F_000 540
_exptl_crystal_size_max 0.400
_exptl_crystal_size_mid 0.300
_exptl_crystal_size_min 0.100
_refine_diff_density_max 0.374
_refine_diff_density_min -0.444
_refine_diff_density_rms 0.052
_refine_ls_extinction_method none
_refine_ls_goodness_of_fit_ref 1.038
_refine_ls_hydrogen_treatment constr
_refine_ls_matrix_type full
_refine_ls_number_parameters 307
_refine_ls_number_reflns 5647
_refine_ls_number_restraints 0
_refine_ls_restrained_S_all 1.038
_refine_ls_R_factor_all 0.0330
_refine_ls_R_factor_gt 0.0293
_refine_ls_shift/su_max 0.002
_refine_ls_shift/su_mean 0.000
_refine_ls_structure_factor_coef Fsqd
_refine_ls_weighting_details 'w=1/[\s^2^(Fo^2^)+(0.0395P)^2^+0.4074P] where P=(Fo^2^+2Fc^2^)/3'
_refine_ls_weighting_scheme calc
_refine_ls_wR_factor_gt 0.0787
_refine_ls_wR_factor_ref 0.0815
_reflns_Friedel_coverage 0.000
_reflns_number_gt 5131
_reflns_number_total 5647
_reflns_threshold_expression 'I > 2\s(I)'
_cod_data_source_file allcif.cif
_cod_data_source_block 1
_cod_depositor_comments
;
The following automatic conversions were performed:

data item '_exptl_absorpt_correction_type' value 'multi_scan' was
changed to 'multi-scan' in accordance with the
/home/data/users/saulius/crontab/automatic-downloads/current/MDPI/lib/dictionaries/cif_core.dic
dictionary named 'cif_core.dic' version 2.4.2 last updated on
2011-04-26.

Automatic conversion script
Id: cif_fix_values 7556 2019-12-06 15:28:31Z antanas 
;
_cod_database_code 1557242
_shelx_shelxl_version_number 2014/7
_shelx_space_group_comment
; 
The symmetry employed for this shelxl refinement is uniquely defined 
by the following loop, which should always be used as a source of 
symmetry information in preference to the above space-group names. 
They are only intended as comments. 
;
_shelx_estimated_absorpt_t_min 0.716
_shelx_estimated_absorpt_t_max 0.916

loop_
_space_group_symop_operation_xyz
'x, y, z'
'-x, -y, -z'

loop_
_atom_site_label
_atom_site_type_symbol
_atom_site_fract_x
_atom_site_fract_y
_atom_site_fract_z
_atom_site_U_iso_or_equiv
_atom_site_adp_type
_atom_site_occupancy
_atom_site_site_symmetry_order
_atom_site_calc_flag
_atom_site_refinement_flags_posn
_atom_site_refinement_flags_adp
Co Co 0.59819(2) 0.57193(2) 0.51868(2) 0.02613(7) Uani 1 1 d . .
S S 1.28849(5) 0.07929(4) 0.29608(4) 0.03924(11) Uani 1 1 d . .
O1 O 1.0204(2) 0.80039(13) -0.00259(15) 0.0628(4) Uani 1 1 d . .
O2 O 0.75468(12) 0.44715(10) 0.48049(11) 0.0341(2) Uani 1 1 d . .
O3 O 0.60417(11) 0.33558(10) 0.45464(11) 0.0342(2) Uani 1 1 d . .
O4 O 1.39679(15) 0.07161(15) 0.36849(12) 0.0568(4) Uani 1 1 d . .
O5 O 1.24425(17) -0.03297(12) 0.30379(13) 0.0567(4) Uani 1 1 d . .
O6 O 1.61081(12) 0.49461(11) -0.28715(10) 0.0360(2) Uani 1 1 d . .
O7 O 1.46928(13) 0.40063(11) -0.33759(10) 0.0357(2) Uani 1 1 d . .
N1 N 0.72251(13) 0.72631(11) 0.40663(12) 0.0288(2) Uani 1 1 d . .
N2 N 1.13385(15) 0.68853(14) 0.16568(14) 0.0388(3) Uani 1 1 d . .
H2A H 1.1764 0.6176 0.2118 0.047 Uiso 1 1 calc R U
C1 C 0.65904(18) 0.84285(15) 0.37791(18) 0.0401(4) Uani 1 1 d . .
H1A H 0.5612 0.8539 0.4191 0.048 Uiso 1 1 calc R U
C2 C 0.7344(2) 0.94680(17) 0.2893(2) 0.0541(5) Uani 1 1 d . .
H2B H 0.6871 1.0268 0.2700 0.065 Uiso 1 1 calc R U
C3 C 0.8808(2) 0.93171(17) 0.22882(19) 0.0479(4) Uani 1 1 d . .
H3A H 0.9324 1.0013 0.1679 0.057 Uiso 1 1 calc R U
C4 C 0.94940(17) 0.81241(15) 0.25999(15) 0.0338(3) Uani 1 1 d . .
C5 C 0.86537(16) 0.71309(14) 0.34799(15) 0.0315(3) Uani 1 1 d . .
H5B H 0.9100 0.6322 0.3680 0.038 Uiso 1 1 calc R U
C6 C 1.11171(19) 0.79057(19) 0.20118(19) 0.0450(4) Uani 1 1 d . .
H6A H 1.1425 0.8669 0.1261 0.054 Uiso 1 1 calc R U
H6B H 1.1764 0.7726 0.2614 0.054 Uiso 1 1 calc R U
C7 C 1.0886(2) 0.70350(17) 0.06151(17) 0.0413(4) Uani 1 1 d . .
C8 C 1.1228(2) 0.5936(2) 0.0305(2) 0.0521(5) Uani 1 1 d . .
H8A H 1.1693 0.5240 0.0965 0.062 Uiso 1 1 calc R U
H8B H 1.1945 0.6158 -0.0492 0.062 Uiso 1 1 calc R U
C9 C 0.9823(2) 0.5533(2) 0.0195(2) 0.0530(5) Uani 1 1 d . .
H9A H 0.9326 0.6243 -0.0431 0.064 Uiso 1 1 calc R U
H9B H 0.9130 0.5265 0.1007 0.064 Uiso 1 1 calc R U
C10 C 0.73155(16) 0.36409(13) 0.45170(14) 0.0292(3) Uani 1 1 d . .
C11 C 0.86916(16) 0.29505(14) 0.40885(13) 0.0288(3) Uani 1 1 d . .
C12 C 1.01230(17) 0.33064(16) 0.39335(16) 0.0363(3) Uani 1 1 d . .
H12A H 1.0220 0.3986 0.4072 0.044 Uiso 1 1 calc R U
C13 C 1.14048(17) 0.26575(17) 0.35751(16) 0.0383(4) Uani 1 1 d . .
H13A H 1.2363 0.2893 0.3477 0.046 Uiso 1 1 calc R U
C14 C 1.12414(17) 0.16552(14) 0.33645(14) 0.0319(3) Uani 1 1 d . .
C15 C 0.98285(19) 0.12970(16) 0.34987(18) 0.0422(4) Uani 1 1 d . .
H15A H 0.9735 0.0626 0.3344 0.051 Uiso 1 1 calc R U
C16 C 0.85506(18) 0.19481(16) 0.38661(17) 0.0395(4) Uani 1 1 d . .
H16A H 0.7594 0.1710 0.3964 0.047 Uiso 1 1 calc R U
C17 C 1.35872(17) 0.17705(15) 0.13392(14) 0.0336(3) Uani 1 1 d . .
C18 C 1.44413(19) 0.27511(18) 0.10304(15) 0.0402(4) Uani 1 1 d . .
H18A H 1.4663 0.2892 0.1667 0.048 Uiso 1 1 calc R U
C19 C 1.49605(18) 0.35196(17) -0.02404(15) 0.0373(3) Uani 1 1 d . .
H19A H 1.5526 0.4188 -0.0462 0.045 Uiso 1 1 calc R U
C20 C 1.46386(16) 0.32952(15) -0.11813(14) 0.0310(3) Uani 1 1 d . .
C21 C 1.3784(2) 0.23104(18) -0.08571(16) 0.0433(4) Uani 1 1 d . .
H21A H 1.3568 0.2163 -0.1491 0.052 Uiso 1 1 calc R U
C22 C 1.3247(2) 0.15414(17) 0.04168(16) 0.0434(4) Uani 1 1 d . .
H22A H 1.2667 0.0881 0.0641 0.052 Uiso 1 1 calc R U
C23 C 1.51801(16) 0.41308(14) -0.25590(14) 0.0304(3) Uani 1 1 d . .

loop_
_atom_site_aniso_label
_atom_site_aniso_U_11
_atom_site_aniso_U_22
_atom_site_aniso_U_33
_atom_site_aniso_U_23
_atom_site_aniso_U_13
_atom_site_aniso_U_12
Co 0.02127(10) 0.02631(11) 0.02675(11) -0.01067(8) 0.00082(7) -0.00213(7)
S 0.0384(2) 0.0360(2) 0.02576(18) -0.00853(16) 0.00353(15) 0.01201(16)
O1 0.0836(11) 0.0382(7) 0.0623(9) -0.0112(7) -0.0312(8) -0.0011(7)
O2 0.0261(5) 0.0332(6) 0.0420(6) -0.0197(5) -0.0005(4) 0.0014(4)
O3 0.0239(5) 0.0338(6) 0.0421(6) -0.0181(5) 0.0011(4) -0.0011(4)
O4 0.0448(7) 0.0732(10) 0.0336(6) -0.0170(6) -0.0096(5) 0.0259(7)
O5 0.0703(9) 0.0309(6) 0.0453(7) -0.0124(6) 0.0159(6) 0.0035(6)
O6 0.0328(5) 0.0393(6) 0.0306(5) -0.0111(5) -0.0018(4) -0.0076(5)
O7 0.0369(6) 0.0408(6) 0.0258(5) -0.0120(5) -0.0045(4) -0.0039(5)
N1 0.0261(6) 0.0278(6) 0.0305(6) -0.0124(5) -0.0017(5) -0.0035(5)
N2 0.0282(6) 0.0450(8) 0.0412(7) -0.0195(6) -0.0021(5) -0.0023(6)
C1 0.0303(7) 0.0328(8) 0.0515(10) -0.0176(7) -0.0012(7) -0.0002(6)
C2 0.0441(10) 0.0265(8) 0.0752(14) -0.0123(9) -0.0049(9) -0.0004(7)
C3 0.0444(10) 0.0334(9) 0.0528(11) -0.0085(8) -0.0008(8) -0.0133(7)
C4 0.0301(7) 0.0374(8) 0.0345(8) -0.0164(7) -0.0002(6) -0.0103(6)
C5 0.0269(7) 0.0298(7) 0.0362(8) -0.0149(6) -0.0014(6) -0.0031(5)
C6 0.0310(8) 0.0559(11) 0.0535(10) -0.0304(9) 0.0058(7) -0.0171(7)
C7 0.0385(8) 0.0393(9) 0.0447(9) -0.0165(8) -0.0052(7) -0.0084(7)
C8 0.0518(11) 0.0536(11) 0.0609(12) -0.0323(10) -0.0151(9) -0.0008(9)
C9 0.0488(10) 0.0501(11) 0.0704(13) -0.0327(10) -0.0186(10) 0.0000(8)
C10 0.0252(6) 0.0275(7) 0.0274(7) -0.0093(6) 0.0010(5) 0.0004(5)
C11 0.0254(6) 0.0287(7) 0.0260(7) -0.0103(6) 0.0000(5) 0.0019(5)
C12 0.0283(7) 0.0419(9) 0.0433(9) -0.0257(7) -0.0031(6) 0.0015(6)
C13 0.0244(7) 0.0504(10) 0.0438(9) -0.0270(8) -0.0029(6) 0.0023(6)
C14 0.0297(7) 0.0322(7) 0.0240(6) -0.0100(6) 0.0017(5) 0.0057(6)
C15 0.0383(8) 0.0365(8) 0.0521(10) -0.0261(8) 0.0061(7) -0.0041(7)
C16 0.0286(7) 0.0402(9) 0.0499(10) -0.0248(8) 0.0044(7) -0.0051(6)
C17 0.0294(7) 0.0370(8) 0.0251(7) -0.0114(6) 0.0021(5) 0.0038(6)
C18 0.0390(8) 0.0550(10) 0.0297(8) -0.0228(8) -0.0003(6) -0.0071(7)
C19 0.0353(8) 0.0461(9) 0.0321(8) -0.0194(7) 0.0017(6) -0.0118(7)
C20 0.0270(7) 0.0366(8) 0.0258(7) -0.0128(6) -0.0002(5) -0.0032(6)
C21 0.0537(10) 0.0487(10) 0.0292(8) -0.0154(7) -0.0039(7) -0.0183(8)
C22 0.0494(10) 0.0442(9) 0.0335(8) -0.0139(7) 0.0017(7) -0.0179(8)
C23 0.0250(6) 0.0340(7) 0.0270(7) -0.0115(6) -0.0015(5) 0.0006(5)

loop_
_atom_type_symbol
_atom_type_description
_atom_type_scat_dispersion_real
_atom_type_scat_dispersion_imag
_atom_type_scat_source
C C 0.0033 0.0016 'International Tables Vol C Tables 4.2.6.8 and 6.1.1.4'
H H 0.0000 0.0000 'International Tables Vol C Tables 4.2.6.8 and 6.1.1.4'
N N 0.0061 0.0033 'International Tables Vol C Tables 4.2.6.8 and 6.1.1.4'
O O 0.0106 0.0060 'International Tables Vol C Tables 4.2.6.8 and 6.1.1.4'
S S 0.1246 0.1234 'International Tables Vol C Tables 4.2.6.8 and 6.1.1.4'
Co Co 0.3494 0.9721 'International Tables Vol C Tables 4.2.6.8 and 6.1.1.4'

loop_
_geom_angle_atom_site_label_1
_geom_angle_atom_site_label_2
_geom_angle_atom_site_label_3
_geom_angle
_geom_angle_site_symmetry_1
_geom_angle_site_symmetry_3
O3 Co O2 160.23(5) 2_666 .
O3 Co N1 97.76(5) 2_666 .
O2 Co N1 96.07(5) . .
O3 Co O6 92.04(5) 2_666 1_456
O2 Co O6 95.42(5) . 1_456
N1 Co O6 113.21(5) . 1_456
O3 Co O7 84.55(4) 2_666 2_765
O2 Co O7 82.14(4) . 2_765
N1 Co O7 86.96(5) . 2_765
O6 Co O7 159.82(4) 1_456 2_765
O3 Co O7 82.72(4) 2_666 1_456
O2 Co O7 85.19(4) . 1_456
N1 Co O7 173.31(4) . 1_456
O6 Co O7 60.11(4) 1_456 1_456
O7 Co O7 99.72(4) 2_765 1_456
O3 Co C23 85.41(5) 2_666 1_456
O2 Co C23 91.80(5) . 1_456
N1 Co C23 143.55(5) . 1_456
O6 Co C23 30.41(5) 1_456 1_456
O7 Co C23 129.42(5) 2_765 1_456
O7 Co C23 29.76(4) 1_456 1_456
O3 Co Co 80.09(3) 2_666 2_666
O2 Co Co 80.15(3) . 2_666
N1 Co Co 136.92(4) . 2_666
O6 Co Co 109.86(3) 1_456 2_666
O7 Co Co 49.96(3) 2_765 2_666
O7 Co Co 49.76(3) 1_456 2_666
C23 Co Co 79.48(4) 1_456 2_666
O5 S O4 120.11(9) . .
O5 S C14 108.67(8) . .
O4 S C14 107.27(8) . .
O5 S C17 108.10(8) . .
O4 S C17 107.45(8) . .
C14 S C17 104.12(7) . .
C10 O2 Co 126.67(9) . .
C10 O3 Co 126.83(10) . 2_666
C23 O6 Co 92.60(9) . 1_654
C23 O7 Co 165.26(11) . 2_765
C23 O7 Co 85.35(9) . 1_654
Co O7 Co 80.28(4) 2_765 1_654
C1 N1 C5 117.86(13) . .
C1 N1 Co 121.32(10) . .
C5 N1 Co 120.36(10) . .
C7 N2 C6 120.56(16) . .
C7 N2 H2A 119.7 . .
C6 N2 H2A 119.7 . .
N1 C1 C2 121.87(15) . .
N1 C1 H1A 119.1 . .
C2 C1 H1A 119.1 . .
C1 C2 C3 119.61(16) . .
C1 C2 H2B 120.2 . .
C3 C2 H2B 120.2 . .
C4 C3 C2 119.24(16) . .
C4 C3 H3A 120.4 . .
C2 C3 H3A 120.4 . .
C5 C4 C3 117.59(15) . .
C5 C4 C6 120.91(15) . .
C3 C4 C6 121.50(15) . .
N1 C5 C4 123.79(14) . .
N1 C5 H5B 118.1 . .
C4 C5 H5B 118.1 . .
N2 C6 C4 113.22(13) . .
N2 C6 H6A 108.9 . .
C4 C6 H6A 108.9 . .
N2 C6 H6B 108.9 . .
C4 C6 H6B 108.9 . .
H6A C6 H6B 107.7 . .
O1 C7 N2 121.70(17) . .
O1 C7 C8 122.09(17) . .
N2 C7 C8 116.20(16) . .
C7 C8 C9 111.76(16) . .
C7 C8 H8A 109.3 . .
C9 C8 H8A 109.3 . .
C7 C8 H8B 109.3 . .
C9 C8 H8B 109.3 . .
H8A C8 H8B 107.9 . .
C8 C9 C9 111.9(2) . 2_765
C8 C9 H9A 109.2 . .
C9 C9 H9A 109.2 2_765 .
C8 C9 H9B 109.2 . .
C9 C9 H9B 109.2 2_765 .
H9A C9 H9B 107.9 . .
O3 C10 O2 125.76(13) . .
O3 C10 C11 117.63(13) . .
O2 C10 C11 116.61(13) . .
C16 C11 C12 119.60(14) . .
C16 C11 C10 120.66(13) . .
C12 C11 C10 119.73(14) . .
C13 C12 C11 120.50(15) . .
C13 C12 H12A 119.7 . .
C11 C12 H12A 119.7 . .
C14 C13 C12 119.06(15) . .
C14 C13 H13A 120.5 . .
C12 C13 H13A 120.5 . .
C15 C14 C13 121.28(14) . .
C15 C14 S 119.79(12) . .
C13 C14 S 118.91(12) . .
C14 C15 C16 119.24(15) . .
C14 C15 H15A 120.4 . .
C16 C15 H15A 120.4 . .
C11 C16 C15 120.31(15) . .
C11 C16 H16A 119.8 . .
C15 C16 H16A 119.8 . .
C22 C17 C18 121.61(14) . .
C22 C17 S 118.75(13) . .
C18 C17 S 119.63(12) . .
C17 C18 C19 118.99(15) . .
C17 C18 H18A 120.5 . .
C19 C18 H18A 120.5 . .
C20 C19 C18 120.12(15) . .
C20 C19 H19A 119.9 . .
C18 C19 H19A 119.9 . .
C21 C20 C19 120.20(14) . .
C21 C20 C23 119.30(14) . .
C19 C20 C23 120.49(14) . .
C20 C21 C22 120.00(16) . .
C20 C21 H21A 120.0 . .
C22 C21 H21A 120.0 . .
C17 C22 C21 119.07(16) . .
C17 C22 H22A 120.5 . .
C21 C22 H22A 120.5 . .
O7 C23 O6 121.65(14) . .
O7 C23 C20 118.42(14) . .
O6 C23 C20 119.93(13) . .
O7 C23 Co 64.89(8) . 1_654
O6 C23 Co 56.98(8) . 1_654
C20 C23 Co 174.05(11) . 1_654

loop_
_geom_bond_atom_site_label_1
_geom_bond_atom_site_label_2
_geom_bond_distance
_geom_bond_site_symmetry_2
Co O3 2.0192(10) 2_666
Co O2 2.0196(10) .
Co N1 2.0597(12) .
Co O6 2.1068(11) 1_456
Co O7 2.2734(11) 2_765
Co O7 2.2801(11) 1_456
Co C23 2.5100(15) 1_456
Co Co 2.9355(4) 2_666
S O5 1.4340(15) .
S O4 1.4354(15) .
S C14 1.7696(14) .
S C17 1.7739(15) .
O1 C7 1.222(2) .
O2 C10 1.2632(18) .
O3 C10 1.2567(18) .
O3 Co 2.0192(10) 2_666
O6 C23 1.2719(19) .
O6 Co 2.1068(11) 1_654
O7 C23 1.2500(19) .
O7 Co 2.2734(11) 2_765
O7 Co 2.2802(11) 1_654
N1 C1 1.338(2) .
N1 C5 1.3446(18) .
N2 C7 1.340(2) .
N2 C6 1.446(2) .
N2 H2A 0.8600 .
C1 C2 1.375(2) .
C1 H1A 0.9300 .
C2 C3 1.384(3) .
C2 H2B 0.9300 .
C3 C4 1.378(2) .
C3 H3A 0.9300 .
C4 C5 1.378(2) .
C4 C6 1.514(2) .
C5 H5B 0.9300 .
C6 H6A 0.9700 .
C6 H6B 0.9700 .
C7 C8 1.499(3) .
C8 C9 1.502(3) .
C8 H8A 0.9700 .
C8 H8B 0.9700 .
C9 C9 1.520(4) 2_765
C9 H9A 0.9700 .
C9 H9B 0.9700 .
C10 C11 1.5004(19) .
C11 C16 1.384(2) .
C11 C12 1.389(2) .
C12 C13 1.383(2) .
C12 H12A 0.9300 .
C13 C14 1.381(2) .
C13 H13A 0.9300 .
C14 C15 1.380(2) .
C15 C16 1.386(2) .
C15 H15A 0.9300 .
C16 H16A 0.9300 .
C17 C22 1.375(2) .
C17 C18 1.384(2) .
C18 C19 1.385(2) .
C18 H18A 0.9300 .
C19 C20 1.385(2) .
C19 H19A 0.9300 .
C20 C21 1.384(2) .
C20 C23 1.499(2) .
C21 C22 1.391(2) .
C21 H21A 0.9300 .
C22 H22A 0.9300 .
C23 Co 2.5100(15) 1_654
